data_7221061
loop_
_publ_author_name
'Liu, Sui-Jun'
'Xie, Xin-Rong'
'Zheng, Teng-Fei'
'Bao, Jun'
'Liao, Jin-Sheng'
'Chen, Jing-Lin'
'Wen, He-Rui'

_publ_section_title
;
 Three-dimensional two-fold interpenetrated CrIII--GdIIIheterometallic
 framework as an attractive cryogenic magnetorefrigerant
;
_journal_issue 38
_journal_name_full CrystEngComm
_journal_page_first 7270
_journal_paper_doi 10.1039/C5CE00997A
_journal_volume 17
_journal_year 2015
_chemical_formula_sum 'C10 H10 Cr Gd N2 O12'
_chemical_formula_weight 559.45
_chemical_name_systematic
; 
 ? 
;
_space_group_IT_number 135
_symmetry_cell_setting tetragonal
_symmetry_space_group_name_Hall '-P 4c 2ab'
_symmetry_space_group_name_H-M 'P 42/m b c'
_atom_sites_solution_hydrogens geom
_atom_sites_solution_primary direct
_atom_sites_solution_secondary difmap
_audit_creation_method SHELXL-97
_audit_update_record
;
2015-06-28 deposited with the CCDC.
2015-07-07 downloaded from the CCDC.
;
_cell_angle_alpha 90.00
_cell_angle_beta 90.00
_cell_angle_gamma 90.00
_cell_formula_units_Z 4
_cell_length_a 10.8092(15)
_cell_length_b 10.8092(15)
_cell_length_c 12.501(3)
_cell_measurement_reflns_used 12220
_cell_measurement_temperature 293(2)
_cell_measurement_theta_max 27.5
_cell_measurement_theta_min 3.1
_cell_volume 1460.6(5)
_computing_cell_refinement CrystalClear
_computing_data_collection 'CrystalClear (Rigaku/MSC Inc., 2005)'
_computing_data_reduction CrystalClear
_computing_molecular_graphics 'Bruker SHELXTL'
_computing_publication_material 'Bruker SHELXTL'
_computing_structure_refinement 'SHELXL-97 (Sheldrick, 1997)'
_computing_structure_solution 'SHELXS-97 (Sheldrick, 1990)'
_diffrn_ambient_temperature 293(2)
_diffrn_measured_fraction_theta_full 0.999
_diffrn_measured_fraction_theta_max 0.999
_diffrn_measurement_device_type SCX-MINI
_diffrn_measurement_method \w
_diffrn_radiation_monochromator graphite
_diffrn_radiation_source 'fine-focus sealed tube'
_diffrn_radiation_type MoK\a
_diffrn_radiation_wavelength 0.71073
_diffrn_reflns_av_R_equivalents 0.0349
_diffrn_reflns_av_sigmaI/netI 0.0135
_diffrn_reflns_limit_h_max 14
_diffrn_reflns_limit_h_min -13
_diffrn_reflns_limit_k_max 14
_diffrn_reflns_limit_k_min -14
_diffrn_reflns_limit_l_max 16
_diffrn_reflns_limit_l_min -16
_diffrn_reflns_number 14116
_diffrn_reflns_theta_full 27.48
_diffrn_reflns_theta_max 27.48
_diffrn_reflns_theta_min 3.26
_diffrn_standards_decay_% 0
_diffrn_standards_interval_count 0
_diffrn_standards_interval_time 0
_diffrn_standards_number 0
_exptl_absorpt_coefficient_mu 5.321
_exptl_absorpt_correction_T_max 0.4476
_exptl_absorpt_correction_T_min 0.3873
_exptl_absorpt_correction_type multi-scan
_exptl_absorpt_process_details CrystalClear
_exptl_crystal_colour orange-red
_exptl_crystal_density_diffrn 2.544
_exptl_crystal_density_method 'not measured'
_exptl_crystal_description strip
_exptl_crystal_F_000 1072
_exptl_crystal_size_max 0.22
_exptl_crystal_size_mid 0.20
_exptl_crystal_size_min 0.18
_refine_diff_density_max 0.889
_refine_diff_density_min -1.411
_refine_diff_density_rms 0.143
_refine_ls_extinction_method none
_refine_ls_goodness_of_fit_ref 1.167
_refine_ls_hydrogen_treatment mixed
_refine_ls_matrix_type full
_refine_ls_number_parameters 67
_refine_ls_number_reflns 884
_refine_ls_number_restraints 3
_refine_ls_restrained_S_all 1.165
_refine_ls_R_factor_all 0.0537
_refine_ls_R_factor_gt 0.0487
_refine_ls_shift/su_max 0.001
_refine_ls_shift/su_mean 0.000
_refine_ls_structure_factor_coef Fsqd
_refine_ls_weighting_details 'calc w=1/[\s^2^(Fo^2^)+(0.0243P)^2^+20.5888P] where P=(Fo^2^+2Fc^2^)/3'
_refine_ls_weighting_scheme calc
_refine_ls_wR_factor_gt 0.0884
_refine_ls_wR_factor_ref 0.0906
_reflns_number_gt 809
_reflns_number_total 884
_reflns_threshold_expression >2sigma(I)
_cod_data_source_file c5ce00997a2.cif
_cod_data_source_block 1
_cod_depositor_comments
;
The following automatic conversions were performed:

'_exptl_absorpt_correction_type' value 'Multi-scan' changed to
'multi-scan' according to
/usr/data/users/saulius/crontab/automatic-downloads/rss-feeds/RSC/lib/dictionaries/cif_core.dic
dictionary named 'cif_core.dic' version 2.4.2 from 2011-04-26.

Automatic conversion script
Id: cif_fix_values 3271 2015-04-21 07:52:19Z andrius 

 Adding full bibliography for 7221061.cif.
;
_cod_original_cell_volume 1460.6(4)
_cod_original_sg_symbol_H-M P4(2)/mbc
_cod_database_code 7221061

loop_
_symmetry_equiv_pos_as_xyz
'x, y, z'
'-x, -y, z'
'-y, x, z+1/2'
'y, -x, z+1/2'
'-x+1/2, y+1/2, -z'
'x+1/2, -y+1/2, -z'
'y+1/2, x+1/2, -z+1/2'
'-y+1/2, -x+1/2, -z+1/2'
'-x, -y, -z'
'x, y, -z'
'y, -x, -z-1/2'
'-y, x, -z-1/2'
'x-1/2, -y-1/2, z'
'-x-1/2, y-1/2, z'
'-y-1/2, -x-1/2, z-1/2'
'y-1/2, x-1/2, z-1/2'

loop_
_atom_site_label
_atom_site_type_symbol
_atom_site_fract_x
_atom_site_fract_y
_atom_site_fract_z
_atom_site_U_iso_or_equiv
_atom_site_adp_type
_atom_site_occupancy
_atom_site_symmetry_multiplicity
_atom_site_calc_flag
_atom_site_refinement_flags
C1 C 0.9807(6) 0.2014(6) 0.3599(5) 0.0208(13) Uani 1 1 d .
C2 C 0.8500(7) 0.1882(7) 0.3995(5) 0.0271(15) Uani 1 1 d D
H2A H 0.8154 0.2694 0.4133 0.033 Uiso 1 1 calc R
H2B H 0.8000 0.1484 0.3451 0.033 Uiso 1 1 calc R
C3 C 0.9983(9) 0.4273(8) 0.0000 0.0169(16) Uani 1 2 d S
N1 N 0.8470(7) 0.1127(7) 0.5000 0.0214(17) Uani 1 2 d SD
H1 H 0.7869(16) 0.062(3) 0.5000 0.032 Uiso 1 2 d SD
O1 O 1.0582(4) 0.1185(4) 0.3897(4) 0.0274(11) Uani 1 1 d .
O2 O 1.0099(5) 0.2892(4) 0.2996(3) 0.0289(11) Uani 1 1 d .
O4 O 0.9962(5) 0.3763(4) 0.0892(3) 0.0219(9) Uani 1 1 d .
Cr1 Cr 1.0000 0.0000 0.5000 0.0193(4) Uani 1 4 d SD
Gd1 Gd 1.0000 0.5000 0.2500 0.01381(18) Uani 1 4 d S

loop_
_atom_site_aniso_label
_atom_site_aniso_U_11
_atom_site_aniso_U_22
_atom_site_aniso_U_33
_atom_site_aniso_U_23
_atom_site_aniso_U_13
_atom_site_aniso_U_12
C1 0.024(4) 0.022(3) 0.017(3) -0.003(2) -0.003(3) 0.003(3)
C2 0.030(4) 0.026(3) 0.025(3) 0.003(3) -0.008(3) 0.002(3)
C3 0.020(4) 0.016(4) 0.014(3) 0.000 0.000 0.015(4)
N1 0.017(4) 0.022(4) 0.024(4) 0.000 0.000 -0.003(3)
O1 0.029(3) 0.020(2) 0.033(2) 0.013(2) 0.010(2) 0.0032(19)
O2 0.045(3) 0.020(2) 0.022(2) 0.0081(18) 0.012(3) 0.003(2)
O4 0.037(2) 0.017(2) 0.0118(17) -0.0011(16) -0.005(2) 0.006(2)
Cr1 0.0240(11) 0.0111(9) 0.0227(9) 0.000 0.000 -0.0037(9)
Gd1 0.0166(2) 0.0166(2) 0.0082(3) 0.000 0.000 0.0048(2)

loop_
_atom_type_symbol
_atom_type_description
_atom_type_scat_dispersion_real
_atom_type_scat_dispersion_imag
_atom_type_scat_source
C C 0.0033 0.0016 'International Tables Vol C Tables 4.2.6.8 and 6.1.1.4'
H H 0.0000 0.0000 'International Tables Vol C Tables 4.2.6.8 and 6.1.1.4'
Cr Cr 0.3209 0.6236 'International Tables Vol C Tables 4.2.6.8 and 6.1.1.4'
Gd Gd -0.1653 3.9035 'International Tables Vol C Tables 4.2.6.8 and 6.1.1.4'
N N 0.0061 0.0033 'International Tables Vol C Tables 4.2.6.8 and 6.1.1.4'
O O 0.0106 0.0060 'International Tables Vol C Tables 4.2.6.8 and 6.1.1.4'

loop_
_geom_angle_atom_site_label_1
_geom_angle_atom_site_label_2
_geom_angle_atom_site_label_3
_geom_angle
_geom_angle_site_symmetry_1
_geom_angle_site_symmetry_3
O2 C1 O1 122.6(6) . .
O2 C1 C2 120.5(6) . .
O1 C1 C2 116.9(6) . .
N1 C2 C1 110.4(6) . .
N1 C2 H2A 109.6 . .
C1 C2 H2A 109.6 . .
N1 C2 H2B 109.6 . .
C1 C2 H2B 109.6 . .
H2A C2 H2B 108.1 . .
O4 C3 O4 127.3(8) 10 .
O4 C3 C3 116.3(4) 10 9_765
O4 C3 C3 116.3(4) . 9_765
C2 N1 C2 114.0(7) 10_556 .
C2 N1 Cr1 107.8(4) 10_556 .
C2 N1 Cr1 107.8(4) . .
C2 N1 H1 111.7(10) 10_556 .
C2 N1 H1 111.7(10) . .
Cr1 N1 H1 103(2) . .
C1 O1 Cr1 116.5(4) . .
C1 O2 Gd1 151.3(4) . .
C3 O4 Gd1 120.0(4) . .
O1 Cr1 O1 180.0 10_556 2_755
O1 Cr1 O1 88.0(3) 10_556 .
O1 Cr1 O1 92.0(3) 2_755 .
O1 Cr1 O1 92.0(3) 10_556 9_756
O1 Cr1 O1 88.0(3) 2_755 9_756
O1 Cr1 O1 180.000(1) . 9_756
O1 Cr1 N1 97.3(2) 10_556 9_756
O1 Cr1 N1 82.7(2) 2_755 9_756
O1 Cr1 N1 97.3(2) . 9_756
O1 Cr1 N1 82.7(2) 9_756 9_756
O1 Cr1 N1 82.7(2) 10_556 .
O1 Cr1 N1 97.3(2) 2_755 .
O1 Cr1 N1 82.7(2) . .
O1 Cr1 N1 97.3(2) 9_756 .
N1 Cr1 N1 180.000(1) 9_756 .
O2 Gd1 O2 99.0(3) 2_765 8_665
O2 Gd1 O2 149.6(2) 2_765 .
O2 Gd1 O2 88.9(3) 8_665 .
O2 Gd1 O2 88.9(3) 2_765 7_545
O2 Gd1 O2 149.6(2) 8_665 7_545
O2 Gd1 O2 99.0(3) . 7_545
O2 Gd1 O4 77.90(16) 2_765 8_665
O2 Gd1 O4 71.66(14) 8_665 8_665
O2 Gd1 O4 76.86(17) . 8_665
O2 Gd1 O4 138.73(14) 7_545 8_665
O2 Gd1 O4 138.73(14) 2_765 .
O2 Gd1 O4 76.86(17) 8_665 .
O2 Gd1 O4 71.66(14) . .
O2 Gd1 O4 77.90(16) 7_545 .
O4 Gd1 O4 135.4(2) 8_665 .
O2 Gd1 O4 71.66(14) 2_765 2_765
O2 Gd1 O4 77.90(16) 8_665 2_765
O2 Gd1 O4 138.73(14) . 2_765
O2 Gd1 O4 76.86(17) 7_545 2_765
O4 Gd1 O4 132.4(2) 8_665 2_765
O4 Gd1 O4 67.31(19) . 2_765
O2 Gd1 O4 76.86(17) 2_765 7_545
O2 Gd1 O4 138.73(14) 8_665 7_545
O2 Gd1 O4 77.90(16) . 7_545
O2 Gd1 O4 71.66(14) 7_545 7_545
O4 Gd1 O4 67.31(19) 8_665 7_545
O4 Gd1 O4 132.4(2) . 7_545
O4 Gd1 O4 135.4(2) 2_765 7_545

loop_
_geom_bond_atom_site_label_1
_geom_bond_atom_site_label_2
_geom_bond_distance
_geom_bond_site_symmetry_2
C1 O2 1.252(8) .
C1 O1 1.282(8) .
C1 C2 1.503(9) .
C2 N1 1.498(8) .
C2 H2A 0.9700 .
C2 H2B 0.9700 .
C3 O4 1.245(5) 10
C3 O4 1.245(5) .
C3 C3 1.572(17) 9_765
N1 C2 1.498(8) 10_556
N1 Cr1 2.054(8) .
N1 H1 0.85(2) .
O1 Cr1 1.985(4) .
O2 Gd1 2.364(4) .
O4 Gd1 2.415(4) .
Cr1 O1 1.985(4) 10_556
Cr1 O1 1.985(4) 2_755
Cr1 O1 1.985(4) 9_756
Cr1 N1 2.054(8) 9_756
Gd1 O2 2.364(4) 2_765
Gd1 O2 2.364(4) 8_665
Gd1 O2 2.364(4) 7_545
Gd1 O4 2.415(4) 8_665
Gd1 O4 2.415(4) 2_765
Gd1 O4 2.415(4) 7_545

loop_
_geom_torsion_atom_site_label_1
_geom_torsion_atom_site_label_2
_geom_torsion_atom_site_label_3
_geom_torsion_atom_site_label_4
_geom_torsion
_geom_torsion_site_symmetry_1
_geom_torsion_site_symmetry_4
O2 C1 C2 N1 -157.5(6) . .
O1 C1 C2 N1 23.5(8) . .
C1 C2 N1 C2 94.1(8) . 10_556
C1 C2 N1 Cr1 -25.4(6) . .
O2 C1 O1 Cr1 172.3(5) . .
C2 C1 O1 Cr1 -8.7(7) . .
O1 C1 O2 Gd1 -139.2(8) . .
C2 C1 O2 Gd1 41.8(13) . .
O4 C3 O4 Gd1 -179.7(7) 10 .
C3 C3 O4 Gd1 -0.7(14) 9_765 .
C1 O1 Cr1 O1 -88.3(5) . 10_556
C1 O1 Cr1 O1 91.7(5) . 2_755
C1 O1 Cr1 O1 -159.4(5) . 9_756
C1 O1 Cr1 N1 174.6(5) . 9_756
C1 O1 Cr1 N1 -5.4(5) . .
C2 N1 Cr1 O1 -17.2(5) 10_556 10_556
C2 N1 Cr1 O1 106.2(5) . 10_556
C2 N1 Cr1 O1 162.8(5) 10_556 2_755
C2 N1 Cr1 O1 -73.8(5) . 2_755
C2 N1 Cr1 O1 -106.2(5) 10_556 .
C2 N1 Cr1 O1 17.2(5) . .
C2 N1 Cr1 O1 73.8(5) 10_556 9_756
C2 N1 Cr1 O1 -162.8(5) . 9_756
C2 N1 Cr1 N1 -62(100) 10_556 9_756
C2 N1 Cr1 N1 62(100) . 9_756
C1 O2 Gd1 O2 36.7(9) . 2_765
C1 O2 Gd1 O2 142.8(10) . 8_665
C1 O2 Gd1 O2 -66.7(10) . 7_545
C1 O2 Gd1 O4 71.4(10) . 8_665
C1 O2 Gd1 O4 -140.7(10) . .
C1 O2 Gd1 O4 -147.0(9) . 2_765
C1 O2 Gd1 O4 2.2(9) . 7_545
C3 O4 Gd1 O2 6.8(8) . 2_765
C3 O4 Gd1 O2 -81.9(7) . 8_665
C3 O4 Gd1 O2 -175.2(7) . .
C3 O4 Gd1 O2 80.9(7) . 7_545
C3 O4 Gd1 O4 -127.8(7) . 8_665
C3 O4 Gd1 O4 0.3(6) . 2_765
C3 O4 Gd1 O4 131.8(7) . 7_545
